data_7011099
loop_
_publ_author_name
'Raisa Stadnichenko'
'Brian T. Sterenberg'
'Arlene M. Bradford'
'Michael C. Jennings'
'Richard J. Puddephatt'

_publ_section_title
;
 Platinum--thallium cluster complexes
;
_journal_issue 6
_journal_name_full 'J. Chem. Soc., Dalton Trans.'
_journal_page_first 1212
_journal_page_last 1216
_journal_paper_doi 10.1039/b107579a
_journal_year 2002
_chemical_formula_sum 'C81 H74 Cl2 F12 O3 P8 Pt3 Tl'
_chemical_formula_weight 2431.70
_chemical_name_systematic
; 
? 
;
_space_group_IT_number 4
_symmetry_space_group_name_Hall 'P 2yb'
_symmetry_space_group_name_H-M 'P 1 21 1'
_atom_sites_solution_hydrogens geom
_atom_sites_solution_primary direct
_atom_sites_solution_secondary difmap
_audit_creation_method SHELXL-97
_cell_angle_alpha 90.00
_cell_angle_beta 103.99(3)
_cell_angle_gamma 90.00
_cell_formula_units_Z 2
_cell_length_a 13.459(3)
_cell_length_b 23.090(5)
_cell_length_c 14.721(3)
_cell_measurement_temperature 293(2)
_cell_volume 4439.1(17)
_computing_structure_refinement 'SHELXL-97 (Sheldrick, 1997)'
_computing_structure_solution 'SHELXS-97 (Sheldrick, 1990)'
_diffrn_ambient_temperature 293(2)
_diffrn_measured_fraction_theta_full 0.961
_diffrn_measured_fraction_theta_max 0.961
_diffrn_radiation_monochromator graphite
_diffrn_radiation_source 'fine-focus sealed tube'
_diffrn_radiation_type MoK\a
_diffrn_radiation_wavelength 0.71073
_diffrn_reflns_av_R_equivalents 0.0000
_diffrn_reflns_av_sigmaI/netI 0.0924
_diffrn_reflns_limit_h_max 16
_diffrn_reflns_limit_h_min -16
_diffrn_reflns_limit_k_max 28
_diffrn_reflns_limit_k_min -21
_diffrn_reflns_limit_l_max 18
_diffrn_reflns_limit_l_min -18
_diffrn_reflns_number 13736
_diffrn_reflns_theta_full 26.39
_diffrn_reflns_theta_max 26.39
_diffrn_reflns_theta_min 2.55
_exptl_absorpt_coefficient_mu 6.795
_exptl_absorpt_correction_type integration
_exptl_crystal_density_diffrn 1.819
_exptl_crystal_density_method 'not measured'
_exptl_crystal_F_000 2322
_refine_diff_density_max 6.620
_refine_diff_density_min -1.033
_refine_diff_density_rms 0.240
_refine_ls_abs_structure_details 'Flack H D (1983), Acta Cryst. A39, 876-881'
_refine_ls_abs_structure_Flack 0(10)
_refine_ls_extinction_method none
_refine_ls_goodness_of_fit_ref 1.104
_refine_ls_hydrogen_treatment mixed
_refine_ls_matrix_type full
_refine_ls_number_parameters 428
_refine_ls_number_reflns 13736
_refine_ls_number_restraints 1
_refine_ls_restrained_S_all 1.104
_refine_ls_R_factor_all 0.1270
_refine_ls_R_factor_gt 0.0795
_refine_ls_shift/su_max 8.385
_refine_ls_shift/su_mean 0.377
_refine_ls_structure_factor_coef Fsqd
_refine_ls_weighting_details 'calc w=1/[\s^2^(Fo^2^)+(0.0905P)^2^+40.7219P] where P=(Fo^2^+2Fc^2^)/3'
_refine_ls_weighting_scheme calc
_refine_ls_wR_factor_gt 0.1899
_refine_ls_wR_factor_ref 0.2161
_reflns_number_gt 8963
_reflns_number_total 13736
_reflns_threshold_expression >2sigma(I)
_cod_data_source_file b107579a.txt
_cod_data_source_block complex2a
_cod_depositor_comments
;
The following automatic conversions were performed:
'_exptl_absorpt_correction_type' value 'Integration' changed to
'integration' according to
'/home/saulius/struct/CIF-dictionaries/cif_core.dic' dictionary named
'cif_core.dic' version 2.4.1 from 2010-06-29.

Automatic conversion script
Id: cif_fix_enum 1527 2010-12-29 10:47:43Z saulius 
;
_cod_original_cell_volume 4439.3(15)
_cod_database_code 7011099

loop_
_symmetry_equiv_pos_as_xyz
'x, y, z'
'-x, y+1/2, -z'

loop_
_atom_site_label
_atom_site_type_symbol
_atom_site_fract_x
_atom_site_fract_y
_atom_site_fract_z
_atom_site_U_iso_or_equiv
_atom_site_adp_type
_atom_site_occupancy
_atom_site_symmetry_multiplicity
_atom_site_calc_flag
_atom_site_refinement_flags
_atom_site_disorder_assembly
_atom_site_disorder_group
Pt1 Pt 1.49764(13) -0.08137(3) 1.28322(13) 0.0486(5) Uani 1 1 d . . .
Pt2 Pt 1.49897(13) 0.03303(4) 1.28255(13) 0.0505(6) Uani 1 1 d . . .
Pt3 Pt 1.65729(4) -0.02427(13) 1.25182(5) 0.0460(2) Uani 1 1 d . . .
Tl Tl 1.46602(6) -0.02448(19) 1.10331(6) 0.0788(3) Uani 1 1 d . . .
P1 P 1.3363(8) -0.0892(6) 1.3047(8) 0.049(3) Uani 1 1 d . . .
P2 P 1.3358(8) 0.0447(7) 1.3046(8) 0.061(4) Uani 1 1 d . . .
P3 P 1.5657(13) 0.1238(8) 1.2738(14) 0.105(5) Uani 1 1 d . . .
P4 P 1.7429(9) 0.0564(7) 1.2224(10) 0.066(4) Uani 1 1 d . . .
P5 P 1.7425(8) -0.1050(5) 1.2196(9) 0.045(3) Uani 1 1 d . . .
P6 P 1.5589(10) -0.1700(7) 1.2534(13) 0.098(6) Uani 1 1 d . . .
O1 O 1.6322(7) -0.0261(15) 1.4481(7) 0.033(3) Uani 1 1 d . . .
C1 C 1.5968(15) -0.024(3) 1.3826(16) 0.059(5) Uiso 1 1 d . . .
C2 C 1.2625(16) -0.024(2) 1.2668(14) 0.076(9) Uani 1 1 d . . .
H2A H 1.2021 -0.0240 1.2918 0.091 Uiso 1 1 calc R . .
H2B H 1.2398 -0.0239 1.1991 0.091 Uiso 1 1 calc R . .
C3 C 1.652(3) 0.111(3) 1.198(6) 0.25(4) Uani 1 1 d . . .
H3A H 1.6102 0.1033 1.1359 0.300 Uiso 1 1 calc R . .
H3B H 1.6887 0.1465 1.1950 0.300 Uiso 1 1 calc R . .
C4 C 1.650(2) -0.1675(14) 1.1809(19) 0.045(7) Uiso 1 1 d . . .
H4A H 1.6134 -0.1623 1.1160 0.053 Uiso 1 1 calc R . .
H4B H 1.6870 -0.2037 1.1862 0.053 Uiso 1 1 calc R . .
C11 C 1.3351(15) -0.1060(10) 1.4296(11) 0.072(11) Uiso 1 1 d G . .
C12 C 1.2495(13) -0.0930(9) 1.4629(13) 0.054(7) Uiso 1 1 d G . .
H12 H 1.1918 -0.0768 1.4231 0.064 Uiso 1 1 calc R . .
C13 C 1.2499(13) -0.1042(8) 1.5558(13) 0.051(6) Uiso 1 1 d G . .
H13 H 1.1926 -0.0955 1.5781 0.062 Uiso 1 1 calc R . .
C14 C 1.3361(16) -0.1284(10) 1.6153(11) 0.096(10) Uiso 1 1 d G . .
H14 H 1.3364 -0.1359 1.6775 0.116 Uiso 1 1 calc R . .
C15 C 1.4217(13) -0.1413(11) 1.5820(14) 0.105(12) Uiso 1 1 d G . .
H15 H 1.4793 -0.1575 1.6219 0.126 Uiso 1 1 calc R . .
C16 C 1.4212(13) -0.1301(10) 1.4891(15) 0.078(9) Uiso 1 1 d G . .
H16 H 1.4785 -0.1388 1.4668 0.094 Uiso 1 1 calc R . .
C11A C 1.2364(13) -0.1394(7) 1.2349(13) 0.054(7) Uiso 1 1 d G . .
C12A C 1.1882(13) -0.1823(8) 1.2748(10) 0.044(6) Uiso 1 1 d G . .
H12A H 1.1972 -0.1838 1.3394 0.053 Uiso 1 1 calc R . .
C13A C 1.1265(14) -0.2229(7) 1.2181(14) 0.070(9) Uiso 1 1 d G . .
H13A H 1.0943 -0.2517 1.2448 0.083 Uiso 1 1 calc R . .
C14A C 1.1130(15) -0.2207(9) 1.1216(13) 0.066(8) Uiso 1 1 d G . .
H14A H 1.0717 -0.2479 1.0836 0.079 Uiso 1 1 calc R . .
C15A C 1.1612(17) -0.1778(11) 1.0817(10) 0.122(15) Uiso 1 1 d G . .
H15A H 1.1522 -0.1762 1.0171 0.146 Uiso 1 1 calc R . .
C16A C 1.2229(16) -0.1371(9) 1.1384(14) 0.086(9) Uiso 1 1 d G . .
H16A H 1.2552 -0.1084 1.1117 0.104 Uiso 1 1 calc R . .
C21 C 1.3266(17) 0.0491(12) 1.4216(12) 0.064(11) Uiso 1 1 d G . .
C22 C 1.2298(14) 0.0525(11) 1.4391(13) 0.082(10) Uiso 1 1 d G . .
H22 H 1.1721 0.0546 1.3896 0.098 Uiso 1 1 calc R . .
C23 C 1.2194(13) 0.0526(11) 1.5308(16) 0.098(12) Uiso 1 1 d G . .
H23 H 1.1546 0.0549 1.5425 0.117 Uiso 1 1 calc R . .
C24 C 1.3057(17) 0.0494(12) 1.6049(12) 0.083(9) Uiso 1 1 d G . .
H24 H 1.2987 0.0495 1.6662 0.099 Uiso 1 1 calc R . .
C25 C 1.4024(14) 0.0461(12) 1.5873(13) 0.107(12) Uiso 1 1 d G . .
H25 H 1.4602 0.0439 1.6369 0.128 Uiso 1 1 calc R . .
C26 C 1.4129(13) 0.0459(11) 1.4957(16) 0.089(10) Uiso 1 1 d G . .
H26 H 1.4777 0.0437 1.4839 0.106 Uiso 1 1 calc R . .
C21A C 1.2667(16) 0.1039(9) 1.2441(15) 0.046(6) Uiso 1 1 d G . .
C22A C 1.210(2) 0.1399(13) 1.2883(14) 0.21(4) Uiso 1 1 d G . .
H22A H 1.2133 0.1350 1.3516 0.258 Uiso 1 1 calc R . .
C23A C 1.149(2) 0.1832(12) 1.238(2) 0.16(2) Uiso 1 1 d G . .
H23A H 1.1115 0.2074 1.2673 0.192 Uiso 1 1 calc R . .
C24A C 1.1447(18) 0.1905(10) 1.143(2) 0.087(10) Uiso 1 1 d G . .
H24A H 1.1039 0.2195 1.1094 0.104 Uiso 1 1 calc R . .
C25A C 1.2012(19) 0.1545(11) 1.0990(13) 0.109(12) Uiso 1 1 d G . .
H25A H 1.1982 0.1594 1.0357 0.131 Uiso 1 1 calc R . .
C26A C 1.2622(17) 0.1112(10) 1.1495(15) 0.094(11) Uiso 1 1 d G . .
H26A H 1.3000 0.0871 1.1199 0.113 Uiso 1 1 calc R . .
C31 C 1.592(3) 0.1575(17) 1.425(3) 0.19(2) Uiso 1 1 d G . .
H31 H 1.5482 0.1278 1.4341 0.229 Uiso 1 1 calc R . .
C32 C 1.637(4) 0.193(2) 1.500(2) 0.36(5) Uiso 1 1 d G . .
H32 H 1.6235 0.1875 1.5584 0.430 Uiso 1 1 calc R . .
C33 C 1.702(3) 0.238(2) 1.487(3) 0.23(4) Uiso 1 1 d G . .
H33 H 1.7321 0.2616 1.5368 0.282 Uiso 1 1 calc R . .
C34 C 1.722(2) 0.2462(14) 1.400(3) 0.17(2) Uiso 1 1 d G . .
H34 H 1.7652 0.2759 1.3909 0.208 Uiso 1 1 calc R . .
C35 C 1.677(2) 0.2104(14) 1.325(2) 0.126(14) Uiso 1 1 d G . .
H35 H 1.6898 0.2162 1.2666 0.151 Uiso 1 1 calc R . .
C36 C 1.612(2) 0.1660(12) 1.338(2) 0.090(10) Uiso 1 1 d G . .
C31A C 1.4568(17) 0.1671(11) 1.1591(16) 0.093(10) Uiso 1 1 d G . .
C32A C 1.421(2) 0.2176(12) 1.1913(15) 0.112(12) Uiso 1 1 d G . .
H32A H 1.4418 0.2275 1.2543 0.134 Uiso 1 1 calc R . .
C33A C 1.353(2) 0.2532(10) 1.130(2) 0.153(19) Uiso 1 1 d G . .
H33A H 1.3290 0.2869 1.1511 0.183 Uiso 1 1 calc R . .
C34A C 1.3216(19) 0.2383(12) 1.035(2) 0.138(16) Uiso 1 1 d G . .
H34A H 1.2764 0.2621 0.9941 0.165 Uiso 1 1 calc R . .
C35A C 1.3577(18) 0.1878(13) 1.0031(14) 0.119(13) Uiso 1 1 d G . .
H35A H 1.3367 0.1779 0.9402 0.143 Uiso 1 1 calc R . .
C36A C 1.4253(17) 0.1522(10) 1.0650(17) 0.084(9) Uiso 1 1 d G . .
H36A H 1.4495 0.1184 1.0434 0.100 Uiso 1 1 calc R . .
C41 C 1.8287(16) 0.0870(10) 1.3162(13) 0.067(9) Uiso 1 1 d G . .
C42 C 1.8339(16) 0.0686(9) 1.4071(16) 0.092(10) Uiso 1 1 d G . .
H42 H 1.7893 0.0402 1.4182 0.110 Uiso 1 1 calc R . .
C43 C 1.9060(17) 0.0926(11) 1.4815(12) 0.102(11) Uiso 1 1 d G . .
H43 H 1.9095 0.0802 1.5424 0.123 Uiso 1 1 calc R . .
C44 C 1.9727(16) 0.1350(11) 1.4650(15) 0.097(11) Uiso 1 1 d G . .
H44 H 2.0209 0.1510 1.5148 0.117 Uiso 1 1 calc R . .
C45 C 1.9675(16) 0.1534(9) 1.3741(18) 0.108(14) Uiso 1 1 d G . .
H45 H 2.0122 0.1818 1.3630 0.130 Uiso 1 1 calc R . .
C46 C 1.8955(18) 0.1295(10) 1.2997(13) 0.090(11) Uiso 1 1 d G . .
H46 H 1.8920 0.1418 1.2389 0.108 Uiso 1 1 calc R . .
C41A C 1.8077(17) 0.0465(12) 1.1255(18) 0.080(11) Uiso 1 1 d G . .
C42A C 1.7734(18) 0.0712(13) 1.037(2) 0.126(15) Uiso 1 1 d G . .
H42A H 1.7088 0.0881 1.0204 0.151 Uiso 1 1 calc R . .
C43A C 1.836(3) 0.0706(14) 0.9744(16) 0.142(19) Uiso 1 1 d G . .
H43A H 1.8126 0.0871 0.9155 0.171 Uiso 1 1 calc R . .
C44A C 1.932(2) 0.0453(14) 0.9997(19) 0.154(18) Uiso 1 1 d G . .
H44A H 1.9736 0.0449 0.9576 0.185 Uiso 1 1 calc R . .
C45A C 1.9663(16) 0.0206(12) 1.088(2) 0.119(13) Uiso 1 1 d G . .
H45A H 2.0309 0.0037 1.1047 0.143 Uiso 1 1 calc R . .
C46A C 1.9042(18) 0.0212(11) 1.1507(15) 0.098(11) Uiso 1 1 d G . .
H46A H 1.9272 0.0047 1.2097 0.118 Uiso 1 1 calc R . .
C51 C 1.7983(14) -0.1106(10) 1.1218(11) 0.057(8) Uiso 1 1 d G . .
C52 C 1.7388(12) -0.0849(9) 1.0415(14) 0.077(8) Uiso 1 1 d G . .
H52 H 1.6778 -0.0666 1.0434 0.092 Uiso 1 1 calc R . .
C53 C 1.7705(16) -0.0866(10) 0.9584(12) 0.102(11) Uiso 1 1 d G . .
H53 H 1.7307 -0.0694 0.9047 0.123 Uiso 1 1 calc R . .
C54 C 1.8616(17) -0.1141(10) 0.9556(12) 0.096(11) Uiso 1 1 d G . .
H54 H 1.8828 -0.1152 0.9000 0.115 Uiso 1 1 calc R . .
C55 C 1.9211(13) -0.1398(9) 1.0359(15) 0.085(10) Uiso 1 1 d G . .
H55 H 1.9820 -0.1581 1.0340 0.102 Uiso 1 1 calc R . .
C56 C 1.8894(13) -0.1381(9) 1.1190(12) 0.072(8) Uiso 1 1 d G . .
H56 H 1.9292 -0.1553 1.1727 0.087 Uiso 1 1 calc R . .
C51A C 1.8529(12) -0.1283(8) 1.3185(10) 0.052(7) Uiso 1 1 d G . .
C52A C 1.8944(14) -0.0850(6) 1.3820(13) 0.071(8) Uiso 1 1 d G . .
H52A H 1.8715 -0.0470 1.3712 0.085 Uiso 1 1 calc R . .
C53A C 1.9702(14) -0.0984(8) 1.4616(12) 0.077(9) Uiso 1 1 d G . .
H53A H 1.9980 -0.0695 1.5041 0.093 Uiso 1 1 calc R . .
C54A C 2.0044(12) -0.1552(9) 1.4777(11) 0.101(11) Uiso 1 1 d G . .
H54A H 2.0552 -0.1642 1.5310 0.121 Uiso 1 1 calc R . .
C55A C 1.9629(12) -0.1985(7) 1.4143(13) 0.050(6) Uiso 1 1 d G . .
H55A H 1.9858 -0.2364 1.4250 0.060 Uiso 1 1 calc R . .
C56A C 1.8871(12) -0.1850(7) 1.3347(11) 0.051(6) Uiso 1 1 d G . .
H56A H 1.8593 -0.2140 1.2922 0.061 Uiso 1 1 calc R . .
C61 C 1.6558(12) -0.2000(8) 1.3896(11) 0.060(7) Uiso 1 1 d G . .
C62 C 1.6958(14) -0.1626(7) 1.4634(14) 0.062(7) Uiso 1 1 d G . .
H62 H 1.6783 -0.1235 1.4585 0.074 Uiso 1 1 calc R . .
C63 C 1.7618(16) -0.1835(9) 1.5443(12) 0.128(15) Uiso 1 1 d G . .
H63 H 1.7885 -0.1584 1.5937 0.153 Uiso 1 1 calc R . .
C64 C 1.7879(15) -0.2418(10) 1.5516(12) 0.098(11) Uiso 1 1 d G . .
H64 H 1.8321 -0.2558 1.6058 0.117 Uiso 1 1 calc R . .
C65 C 1.7480(15) -0.2793(7) 1.4779(15) 0.076(8) Uiso 1 1 d G . .
H65 H 1.7655 -0.3183 1.4827 0.091 Uiso 1 1 calc R . .
C66 C 1.6820(14) -0.2584(8) 1.3969(12) 0.072(8) Uiso 1 1 d G . .
H66 H 1.6552 -0.2834 1.3476 0.087 Uiso 1 1 calc R . .
C61A C 1.4898(13) -0.2352(8) 1.2352(14) 0.060(7) Uiso 1 1 d G . .
C62A C 1.4302(14) -0.2566(9) 1.2927(11) 0.061(7) Uiso 1 1 d G . .
H62A H 1.4348 -0.2401 1.3513 0.073 Uiso 1 1 calc R . .
C63A C 1.3639(14) -0.3026(9) 1.2628(16) 0.095(10) Uiso 1 1 d G . .
H63A H 1.3240 -0.3170 1.3013 0.114 Uiso 1 1 calc R . .
C64A C 1.3570(18) -0.3273(9) 1.1754(18) 0.109(12) Uiso 1 1 d G . .
H64A H 1.3126 -0.3581 1.1553 0.131 Uiso 1 1 calc R . .
C65A C 1.417(2) -0.3058(12) 1.1178(14) 0.17(2) Uiso 1 1 d G . .
H65A H 1.4120 -0.3223 1.0593 0.210 Uiso 1 1 calc R . .
C66A C 1.4829(17) -0.2598(11) 1.1477(14) 0.103(11) Uiso 1 1 d G . .
H66A H 1.5228 -0.2455 1.1093 0.124 Uiso 1 1 calc R . .
P8 P 1.0947(16) -0.1883(11) 0.7798(15) 0.118(7) Uani 1 1 d . . .
P7 P 0.913(2) -0.3624(10) 0.2275(14) 0.154(10) Uani 1 1 d . . .
F1 F 0.984(3) -0.330(2) 0.298(2) 0.23(2) Uani 1 1 d . . .
F2 F 0.839(6) -0.374(3) 0.272(8) 0.42(7) Uani 1 1 d . . .
F3 F 0.891(3) -0.3021(15) 0.170(2) 0.168(16) Uani 1 1 d . . .
F4 F 0.962(5) -0.332(5) 0.151(4) 0.56(4) Uani 1 1 d . . .
F5 F 0.888(5) -0.393(2) 0.128(3) 0.32(3) Uani 1 1 d . . .
F6 F 0.949(5) -0.412(2) 0.274(4) 0.36(5) Uani 1 1 d . . .
F7 F 1.178(6) -0.208(2) 0.722(4) 0.39(6) Uani 1 1 d . . .
F8 F 1.092(3) -0.1269(17) 0.714(2) 0.180(16) Uani 1 1 d . . .
F9 F 1.154(4) -0.251(3) 0.806(4) 0.27(3) Uani 1 1 d . . .
F10 F 1.175(2) -0.1617(16) 0.851(2) 0.141(13) Uani 1 1 d . . .
F11 F 0.999(5) -0.211(4) 0.719(8) 0.78(7) Uani 1 1 d . . .
F12 F 1.025(5) -0.159(4) 0.826(6) 0.57(9) Uani 1 1 d . . .
O2 O 1.4626(18) -0.1220(12) 1.0169(18) 0.103(7) Uiso 1 1 d . . .
O3 O 1.514(3) 0.0128(15) 0.978(2) 0.129(12) Uiso 1 1 d . . .
O100 O 1.2843(18) -0.028(3) 1.0069(17) 0.149(10) Uiso 1 1 d . . .
C7 C 1.5161(18) -0.019(3) 0.9027(18) 0.107(8) Uiso 1 1 d . . .
C5 C 1.463(2) -0.1191(16) 0.930(2) 0.108(9) Uiso 1 1 d . . .
C6 C 1.491(3) -0.0770(17) 0.870(3) 0.117(10) Uiso 1 1 d . . .
C8 C 1.432(3) -0.1738(17) 0.893(3) 0.136(10) Uiso 1 1 d . . .
C9 C 1.5454(17) 0.0102(11) 0.8135(16) 0.098(6) Uiso 1 1 d . . .

loop_
_atom_site_aniso_label
_atom_site_aniso_U_11
_atom_site_aniso_U_22
_atom_site_aniso_U_33
_atom_site_aniso_U_23
_atom_site_aniso_U_13
_atom_site_aniso_U_12
Pt1 0.0432(10) 0.0501(14) 0.0561(14) -0.0061(11) 0.0189(10) -0.0069(10)
Pt2 0.0456(11) 0.0544(15) 0.0517(13) 0.0103(11) 0.0119(10) 0.0054(10)
Pt3 0.0385(3) 0.0535(5) 0.0455(4) -0.0063(14) 0.0090(3) -0.0023(13)
Tl 0.0629(5) 0.1267(9) 0.0442(5) -0.002(2) 0.0076(4) 0.004(2)
P1 0.050(6) 0.063(9) 0.047(7) -0.010(6) 0.036(5) -0.012(6)
P2 0.047(6) 0.075(10) 0.051(8) 0.005(7) -0.011(5) 0.009(6)
P3 0.129(11) 0.054(9) 0.162(12) 0.020(8) 0.095(9) 0.012(7)
P4 0.044(7) 0.088(12) 0.062(9) 0.026(8) 0.007(6) 0.003(7)
P5 0.041(7) 0.046(8) 0.053(8) 0.008(6) 0.018(6) 0.004(5)
P6 0.070(8) 0.057(9) 0.196(16) -0.059(9) 0.089(9) -0.027(6)
O1 0.032(5) 0.043(8) 0.019(5) 0.003(17) -0.002(4) -0.001(16)
C2 0.063(13) 0.12(2) 0.045(12) 0.01(3) 0.012(11) -0.07(2)
C3 0.10(3) 0.15(5) 0.56(12) 0.16(6) 0.22(5) 0.10(3)
P8 0.133(13) 0.134(19) 0.093(13) 0.020(13) 0.039(11) -0.020(12)
P7 0.24(2) 0.138(18) 0.072(11) -0.032(12) 0.015(13) -0.118(17)
F1 0.27(5) 0.28(5) 0.080(19) -0.06(3) -0.06(2) -0.09(4)
F2 0.41(9) 0.25(7) 0.77(19) -0.07(9) 0.47(12) -0.09(6)
F3 0.29(4) 0.11(2) 0.13(2) 0.04(2) 0.10(3) 0.03(3)
F4 0.37(4) 1.09(13) 0.33(5) -0.47(5) 0.31(4) -0.502
F5 0.67(8) 0.20(4) 0.12(2) -0.10(3) 0.13(4) -0.22(5)
F6 0.38(7) 0.18(4) 0.35(6) 0.21(5) -0.25(5) -0.15(4)
F7 0.75(14) 0.15(4) 0.42(8) 0.14(5) 0.46(10) 0.20(6)
F8 0.27(4) 0.14(3) 0.15(3) -0.05(2) 0.10(3) -0.10(3)
F9 0.25(5) 0.25(5) 0.29(6) -0.17(5) 0.05(4) -0.02(4)
F10 0.127(19) 0.15(3) 0.12(3) -0.01(2) -0.027(18) -0.047(18)
F11 0.41(4) 0.81(8) 0.82(17) 0.70(11) -0.42(6) -0.512
F12 0.26(6) 0.82(18) 0.60(13) -0.66(14) 0.06(7) -0.14(8)

loop_
_atom_type_symbol
_atom_type_description
_atom_type_scat_dispersion_real
_atom_type_scat_dispersion_imag
_atom_type_scat_source
C C 0.0033 0.0016 'International Tables Vol C Tables 4.2.6.8 and 6.1.1.4'
H H 0.0000 0.0000 'International Tables Vol C Tables 4.2.6.8 and 6.1.1.4'
O O 0.0106 0.0060 'International Tables Vol C Tables 4.2.6.8 and 6.1.1.4'
F F 0.0171 0.0103 'International Tables Vol C Tables 4.2.6.8 and 6.1.1.4'
P P 0.1023 0.0942 'International Tables Vol C Tables 4.2.6.8 and 6.1.1.4'
Pt Pt -1.7033 8.3905 'International Tables Vol C Tables 4.2.6.8 and 6.1.1.4'
Tl Tl -2.8358 9.6688 'International Tables Vol C Tables 4.2.6.8 and 6.1.1.4'
Cl Cl 0.1484 0.1585 'International Tables Vol C Tables 4.2.6.8 and 6.1.1.4'

loop_
_geom_angle_atom_site_label_1
_geom_angle_atom_site_label_2
_geom_angle_atom_site_label_3
_geom_angle
_geom_angle_site_symmetry_1
_geom_angle_site_symmetry_3
_geom_angle_publ_flag
C1 Pt1 P1 113.9(7) . . ?
C1 Pt1 P6 118.8(13) . . ?
P1 Pt1 P6 110.9(5) . . ?
C1 Pt1 Pt2 52.5(14) . . ?
P1 Pt1 Pt2 95.0(4) . . ?
P6 Pt1 Pt2 152.9(3) . . ?
C1 Pt1 Pt3 54.9(6) . . ?
P1 Pt1 Pt3 154.6(4) . . ?
P6 Pt1 Pt3 93.8(3) . . ?
Pt2 Pt1 Pt3 59.76(8) . . ?
C1 Pt1 Tl 105.7(12) . . ?
P1 Pt1 Tl 103.2(3) . . ?
P6 Pt1 Tl 102.2(5) . . ?
Pt2 Pt1 Tl 62.76(10) . . ?
Pt3 Pt1 Tl 63.99(6) . . ?
C1 Pt2 P3 114.4(14) . . ?
C1 Pt2 P2 114.6(7) . . ?
P3 Pt2 P2 107.4(5) . . ?
C1 Pt2 Pt3 55.2(6) . . ?
P3 Pt2 Pt3 96.0(4) . . ?
P2 Pt2 Pt3 156.4(4) . . ?
C1 Pt2 Pt1 52.6(14) . . ?
P3 Pt2 Pt1 156.4(4) . . ?
P2 Pt2 Pt1 96.2(4) . . ?
Pt3 Pt2 Pt1 60.37(8) . . ?
C1 Pt2 Tl 105.9(12) . . ?
P3 Pt2 Tl 110.1(5) . . ?
P2 Pt2 Tl 103.9(3) . . ?
Pt3 Pt2 Tl 64.22(6) . . ?
Pt1 Pt2 Tl 62.89(10) . . ?
C1 Pt3 P4 117.5(16) . . ?
C1 Pt3 P5 118.4(16) . . ?
P4 Pt3 P5 108.8(2) . . ?
C1 Pt3 Pt2 51.9(11) . . ?
P4 Pt3 Pt2 95.1(3) . . ?
P5 Pt3 Pt2 155.0(3) . . ?
C1 Pt3 Pt1 51.7(11) . . ?
P4 Pt3 Pt1 154.7(3) . . ?
P5 Pt3 Pt1 95.7(3) . . ?
Pt2 Pt3 Pt1 59.87(3) . . ?
C1 Pt3 Tl 101.6(5) . . ?
P4 Pt3 Tl 104.5(3) . . ?
P5 Pt3 Tl 103.6(3) . . ?
Pt2 Pt3 Tl 62.04(6) . . ?
Pt1 Pt3 Tl 61.95(7) . . ?
O3 Tl O100 88.9(12) . . ?
O3 Tl O2 84.6(11) . . ?
O100 Tl O2 78.2(14) . . ?
O3 Tl Pt2 123.8(9) . . ?
O100 Tl Pt2 116.3(8) . . ?
O2 Tl Pt2 146.2(6) . . ?
O3 Tl Pt1 155.5(9) . . ?
O100 Tl Pt1 114.2(9) . . ?
O2 Tl Pt1 92.1(6) . . ?
Pt2 Tl Pt1 54.34(3) . . ?
O3 Tl Pt3 103.5(9) . . ?
O100 Tl Pt3 167.1(6) . . ?
O2 Tl Pt3 106.0(6) . . ?
Pt2 Tl Pt3 53.73(5) . . ?
Pt1 Tl Pt3 54.06(5) . . ?
C2 P1 C11A 94.6(12) . . ?
C2 P1 C11 109.7(11) . . ?
C11A P1 C11 103.5(11) . . ?
C2 P1 Pt1 111.1(8) . . ?
C11A P1 Pt1 123.6(8) . . ?
C11 P1 Pt1 112.7(8) . . ?
C21 P2 C21A 107.2(14) . . ?
C21 P2 C2 100.6(13) . . ?
C21A P2 C2 109.1(15) . . ?
C21 P2 Pt2 116.0(9) . . ?
C21A P2 Pt2 114.9(10) . . ?
C2 P2 Pt2 108.1(13) . . ?
C36 P3 C3 107(3) . . ?
C36 P3 C31A 107.9(17) . . ?
C3 P3 C31A 91(2) . . ?
C36 P3 C31 33.9(14) . . ?
C3 P3 C31 133(3) . . ?
C31A P3 C31 120.6(14) . . ?
C36 P3 Pt2 135.7(17) . . ?
C3 P3 Pt2 101(2) . . ?
C31A P3 Pt2 105.2(11) . . ?
C31 P3 Pt2 102.9(11) . . ?
C3 P4 C41 100(3) . . ?
C3 P4 C41A 112(2) . . ?
C41 P4 C41A 108.5(12) . . ?
C3 P4 Pt3 105.5(19) . . ?
C41 P4 Pt3 117.0(10) . . ?
C41A P4 Pt3 113.4(11) . . ?
C51 P5 C51A 101.3(10) . . ?
C51 P5 C4 94.4(13) . . ?
C51A P5 C4 110.6(12) . . ?
C51 P5 Pt3 123.7(9) . . ?
C51A P5 Pt3 114.2(8) . . ?
C4 P5 Pt3 110.6(10) . . ?
C61A P6 C4 110.3(15) . . ?
C61A P6 C61 92.5(11) . . ?
C4 P6 C61 102.2(12) . . ?
C61A P6 Pt1 126.4(9) . . ?
C4 P6 Pt1 114.3(13) . . ?
C61 P6 Pt1 105.4(8) . . ?
O1 C1 Pt1 136(5) . . ?
O1 C1 Pt2 141(5) . . ?
Pt1 C1 Pt2 74.9(7) . . ?
O1 C1 Pt3 130.9(16) . . ?
Pt1 C1 Pt3 73.5(10) . . ?
Pt2 C1 Pt3 73.0(10) . . ?
P1 C2 P2 113.6(11) . . ?
P4 C3 P3 121(4) . . ?
P6 C4 P5 109.7(17) . . ?
C12 C11 C16 120.0 . . ?
C12 C11 P1 120.3(12) . . ?
C16 C11 P1 119.7(12) . . ?
C11 C12 C13 120.0 . . ?
C14 C13 C12 120.0 . . ?
C13 C14 C15 120.0 . . ?
C16 C15 C14 120.0 . . ?
C15 C16 C11 120.0 . . ?
C12A C11A C16A 120.0 . . ?
C12A C11A P1 123.6(11) . . ?
C16A C11A P1 115.8(11) . . ?
C13A C12A C11A 120.0 . . ?
C12A C13A C14A 120.0 . . ?
C15A C14A C13A 120.0 . . ?
C16A C15A C14A 120.0 . . ?
C15A C16A C11A 120.0 . . ?
C22 C21 C26 120.0 . . ?
C22 C21 P2 118.4(13) . . ?
C26 C21 P2 121.5(13) . . ?
C21 C22 C23 120.0 . . ?
C22 C23 C24 120.0 . . ?
C23 C24 C25 120.0 . . ?
C26 C25 C24 120.0 . . ?
C25 C26 C21 120.0 . . ?
C22A C21A C26A 120.0 . . ?
C22A C21A P2 120.5(14) . . ?
C26A C21A P2 119.3(15) . . ?
C23A C22A C21A 120.0 . . ?
C22A C23A C24A 120.0 . . ?
C25A C24A C23A 120.0 . . ?
C24A C25A C26A 120.0 . . ?
C25A C26A C21A 120.0 . . ?
C32 C31 C36 120.0 . . ?
C32 C31 P3 153.8(13) . . ?
C36 C31 P3 34.0(13) . . ?
C31 C32 C33 120.0 . . ?
C32 C33 C34 120.0 . . ?
C35 C34 C33 120.0 . . ?
C34 C35 C36 120.0 . . ?
P3 C36 C35 128(3) . . ?
P3 C36 C31 112(3) . . ?
C35 C36 C31 120.0 . . ?
C32A C31A C36A 120.0 . . ?
C32A C31A P3 110.0(15) . . ?
C36A C31A P3 129.9(15) . . ?
C31A C32A C33A 120.0 . . ?
C32A C33A C34A 120.0 . . ?
C35A C34A C33A 120.0 . . ?
C36A C35A C34A 120.0 . . ?
C35A C36A C31A 120.0 . . ?
C42 C41 C46 120.0 . . ?
C42 C41 P4 120.9(14) . . ?
C46 C41 P4 119.0(14) . . ?
C41 C42 C43 120.0 . . ?
C42 C43 C44 120.0 . . ?
C45 C44 C43 120.0 . . ?
C46 C45 C44 120.0 . . ?
C45 C46 C41 120.0 . . ?
C42A C41A C46A 120.0 . . ?
C42A C41A P4 123.7(17) . . ?
C46A C41A P4 115.4(16) . . ?
C41A C42A C43A 120.0 . . ?
C44A C43A C42A 120.0 . . ?
C43A C44A C45A 120.0 . . ?
C46A C45A C44A 120.0 . . ?
C45A C46A C41A 120.0 . . ?
C52 C51 C56 120.0 . . ?
C52 C51 P5 112.8(11) . . ?
C56 C51 P5 127.2(11) . . ?
C53 C52 C51 120.0 . . ?
C52 C53 C54 120.0 . . ?
C53 C54 C55 120.0 . . ?
C56 C55 C54 120.0 . . ?
C55 C56 C51 120.0 . . ?
C52A C51A C56A 120.0 . . ?
C52A C51A P5 115.2(11) . . ?
C56A C51A P5 124.5(11) . . ?
C51A C52A C53A 120.0 . . ?
C52A C53A C54A 120.0 . . ?
C55A C54A C53A 120.0 . . ?
C56A C55A C54A 120.0 . . ?
C55A C56A C51A 120.0 . . ?
C62 C61 C66 120.0 . . ?
C62 C61 P6 122.8(11) . . ?
C66 C61 P6 117.0(11) . . ?
C63 C62 C61 120.0 . . ?
C62 C63 C64 120.0 . . ?
C65 C64 C63 120.0 . . ?
C66 C65 C64 120.0 . . ?
C65 C66 C61 120.0 . . ?
C62A C61A C66A 120.0 . . ?
C62A C61A P6 125.0(13) . . ?
C66A C61A P6 114.0(14) . . ?
C61A C62A C63A 120.0 . . ?
C62A C63A C64A 120.0 . . ?
C65A C64A C63A 120.0 . . ?
C64A C65A C66A 120.0 . . ?
C65A C66A C61A 120.0 . . ?
F10 P8 F11 168(7) . . ?
F10 P8 F12 86(3) . . ?
F11 P8 F12 83(6) . . ?
F10 P8 F7 91(4) . . ?
F11 P8 F7 101(6) . . ?
F12 P8 F7 169(6) . . ?
F10 P8 F9 88(2) . . ?
F11 P8 F9 97(5) . . ?
F12 P8 F9 129(6) . . ?
F7 P8 F9 61(3) . . ?
F10 P8 F8 88(2) . . ?
F11 P8 F8 94(3) . . ?
F12 P8 F8 87(5) . . ?
F7 P8 F8 82(2) . . ?
F9 P8 F8 143(3) . . ?
F6 P7 F2 78(4) . . ?
F6 P7 F1 89(3) . . ?
F2 P7 F1 101(5) . . ?
F6 P7 F4 125(6) . . ?
F2 P7 F4 156(7) . . ?
F1 P7 F4 89(3) . . ?
F6 P7 F5 93(4) . . ?
F2 P7 F5 110(4) . . ?
F1 P7 F5 149(3) . . ?
F4 P7 F5 65(2) . . ?
F6 P7 F3 170(4) . . ?
F2 P7 F3 112(5) . . ?
F1 P7 F3 87(3) . . ?
F4 P7 F3 46(4) . . ?
F5 P7 F3 86(2) . . ?
P7 F2 F6 51(2) . . ?
F4 F3 P7 66(4) . . ?
F3 F4 P7 68(2) . . ?
F3 F4 F5 94(3) . . ?
P7 F4 F5 57(3) . . ?
P7 F5 F4 57.9(19) . . ?
P7 F6 F2 50(3) . . ?
P8 F7 F9 60(2) . . ?
P8 F9 F7 58(3) . . ?
C5 O2 Tl 116(2) . . ?
C7 O3 Tl 122(3) . . ?
O3 C7 C6 137(4) . . ?
O3 C7 C9 120(4) . . ?
C6 C7 C9 102(3) . . ?
O2 C5 C6 136(4) . . ?
O2 C5 C8 106(3) . . ?
C6 C5 C8 118(3) . . ?
C5 C6 C7 121(3) . . ?

loop_
_geom_bond_atom_site_label_1
_geom_bond_atom_site_label_2
_geom_bond_distance
_geom_bond_site_symmetry_2
_geom_bond_publ_flag
Pt1 C1 2.17(4) . ?
Pt1 P1 2.276(9) . ?
Pt1 P6 2.288(14) . ?
Pt1 Pt2 2.6417(12) . ?
Pt1 Pt3 2.655(2) . ?
Pt1 Tl 2.894(3) . ?
Pt2 C1 2.17(4) . ?
Pt2 P3 2.296(18) . ?
Pt2 P2 2.312(12) . ?
Pt2 Pt3 2.639(2) . ?
Pt2 Tl 2.891(3) . ?
Pt3 C1 2.26(2) . ?
Pt3 P4 2.286(14) . ?
Pt3 P5 2.297(12) . ?
Pt3 Tl 2.9470(15) . ?
Tl O3 2.26(3) . ?
Tl O100 2.51(2) . ?
Tl O2 2.58(3) . ?
P1 C2 1.82(5) . ?
P1 C11A 1.881(19) . ?
P1 C11 1.882(18) . ?
P2 C21 1.76(2) . ?
P2 C21A 1.77(2) . ?
P2 C2 1.87(4) . ?
P3 C36 1.39(3) . ?
P3 C3 1.82(5) . ?
P3 C31A 2.19(3) . ?
P3 C31 2.31(4) . ?
P4 C3 1.72(4) . ?
P4 C41 1.72(2) . ?
P4 C41A 1.86(2) . ?
P5 C51 1.782(18) . ?
P5 C51A 1.890(17) . ?
P5 C4 1.90(3) . ?
P6 C61A 1.76(2) . ?
P6 C4 1.81(3) . ?
P6 C61 2.22(2) . ?
O1 C1 0.97(2) . ?
C11 C12 1.3900 . ?
C11 C16 1.3900 . ?
C12 C13 1.3900 . ?
C13 C14 1.3900 . ?
C14 C15 1.3900 . ?
C15 C16 1.3900 . ?
C11A C12A 1.3900 . ?
C11A C16A 1.3900 . ?
C12A C13A 1.3900 . ?
C13A C14A 1.3900 . ?
C14A C15A 1.3900 . ?
C15A C16A 1.3900 . ?
C21 C22 1.3900 . ?
C21 C26 1.3900 . ?
C22 C23 1.3900 . ?
C23 C24 1.3900 . ?
C24 C25 1.3900 . ?
C25 C26 1.3900 . ?
C21A C22A 1.3900 . ?
C21A C26A 1.3900 . ?
C22A C23A 1.3900 . ?
C23A C24A 1.3900 . ?
C24A C25A 1.3900 . ?
C25A C26A 1.3900 . ?
C31 C32 1.3900 . ?
C31 C36 1.3900 . ?
C32 C33 1.3900 . ?
C33 C34 1.3900 . ?
C34 C35 1.3900 . ?
C35 C36 1.3900 . ?
C31A C32A 1.3900 . ?
C31A C36A 1.3900 . ?
C32A C33A 1.3900 . ?
C33A C34A 1.3900 . ?
C34A C35A 1.3900 . ?
C35A C36A 1.3900 . ?
C41 C42 1.3900 . ?
C41 C46 1.3900 . ?
C42 C43 1.3900 . ?
C43 C44 1.3900 . ?
C44 C45 1.3900 . ?
C45 C46 1.3900 . ?
C41A C42A 1.3900 . ?
C41A C46A 1.3900 . ?
C42A C43A 1.3900 . ?
C43A C44A 1.3900 . ?
C44A C45A 1.3900 . ?
C45A C46A 1.3900 . ?
C51 C52 1.3900 . ?
C51 C56 1.3900 . ?
C52 C53 1.3900 . ?
C53 C54 1.3900 . ?
C54 C55 1.3900 . ?
C55 C56 1.3900 . ?
C51A C52A 1.3900 . ?
C51A C56A 1.3900 . ?
C52A C53A 1.3900 . ?
C53A C54A 1.3900 . ?
C54A C55A 1.3900 . ?
C55A C56A 1.3900 . ?
C61 C62 1.3900 . ?
C61 C66 1.3900 . ?
C62 C63 1.3900 . ?
C63 C64 1.3900 . ?
C64 C65 1.3900 . ?
C65 C66 1.3900 . ?
C61A C62A 1.3900 . ?
C61A C66A 1.3900 . ?
C62A C63A 1.3900 . ?
C63A C64A 1.3900 . ?
C64A C65A 1.3900 . ?
C65A C66A 1.3900 . ?
P8 F10 1.44(3) . ?
P8 F11 1.48(5) . ?
P8 F12 1.45(6) . ?
P8 F7 1.63(5) . ?
P8 F9 1.66(6) . ?
P8 F8 1.71(4) . ?
P7 F6 1.36(4) . ?
P7 F2 1.34(5) . ?
P7 F1 1.43(3) . ?
P7 F4 1.60(6) . ?
P7 F5 1.59(4) . ?
P7 F3 1.62(4) . ?
F2 F6 1.71(8) . ?
F3 F4 1.26(8) . ?
F4 F5 1.71(7) . ?
F7 F9 1.68(7) . ?
O2 C5 1.29(4) . ?
O3 C7 1.34(5) . ?
C7 C6 1.43(7) . ?
C7 C9 1.61(4) . ?
C5 C6 1.42(5) . ?
C5 C8 1.40(5) . ?
